data_7033115
loop_
_publ_author_name
'Bagh, Bidraha'
'McKinty, Adam M.'
'Lough, Alan J.'
'Stephan, Douglas W.'

_publ_section_title
;
 1,2,3-Triazolylidene ruthenium(ii)-cyclometalated complexes and olefin
 selective hydrogenation catalysis.
;
_journal_issue 6
_journal_name_full 'Dalton transactions (Cambridge, England : 2003)'
_journal_page_first 2712
_journal_page_last 2723
_journal_paper_doi 10.1039/c4dt03156c
_journal_volume 44
_journal_year 2015
_chemical_formula_sum 'C67 H58 Cl N3 P2 Ru'
_chemical_formula_weight 1103.62
_chemical_name_systematic
; 
 ? 
;
_space_group_IT_number 15
_symmetry_cell_setting monoclinic
_symmetry_space_group_name_Hall '-C 2yc'
_symmetry_space_group_name_H-M 'C 1 2/c 1'
_atom_sites_solution_hydrogens geom
_atom_sites_solution_primary direct
_atom_sites_solution_secondary difmap
_audit_creation_method SHELXL-97
_cell_angle_alpha 90.00
_cell_angle_beta 102.431(2)
_cell_angle_gamma 90.00
_cell_formula_units_Z 8
_cell_length_a 28.9283(10)
_cell_length_b 10.7995(3)
_cell_length_c 36.2924(11)
_cell_measurement_reflns_used 9777
_cell_measurement_temperature 150(2)
_cell_measurement_theta_max 30.50
_cell_measurement_theta_min 2.40
_cell_volume 11072.3(6)
_computing_cell_refinement 'Bruker SAINT'
_computing_data_collection 'Bruker APEX2'
_computing_data_reduction 'Bruker SAINT'
_computing_molecular_graphics 'Bruker SHELXTL'
_computing_publication_material 'Bruker SHELXTL'
_computing_structure_refinement 'SHELXL-97 (Sheldrick, 2008)'
_computing_structure_solution 'SHELXS-97 (Sheldrick, 2008)'
_diffrn_ambient_temperature 150(2)
_diffrn_measured_fraction_theta_full 0.997
_diffrn_measured_fraction_theta_max 0.997
_diffrn_measurement_device_type 'Bruker APEX-II CCD'
_diffrn_measurement_method '\f and \w scans'
_diffrn_radiation_monochromator graphite
_diffrn_radiation_source 'fine-focus sealed tube'
_diffrn_radiation_type MoK\a
_diffrn_radiation_wavelength 0.71073
_diffrn_reflns_av_R_equivalents 0.0607
_diffrn_reflns_av_sigmaI/netI 0.0558
_diffrn_reflns_limit_h_max 41
_diffrn_reflns_limit_h_min -41
_diffrn_reflns_limit_k_max 15
_diffrn_reflns_limit_k_min -15
_diffrn_reflns_limit_l_max 51
_diffrn_reflns_limit_l_min -38
_diffrn_reflns_number 95963
_diffrn_reflns_theta_full 30.56
_diffrn_reflns_theta_max 30.56
_diffrn_reflns_theta_min 1.44
_exptl_absorpt_coefficient_mu 0.434
_exptl_absorpt_correction_T_max 0.9579
_exptl_absorpt_correction_T_min 0.9183
_exptl_absorpt_correction_type multi-scan
_exptl_absorpt_process_details SADABS
_exptl_crystal_colour red
_exptl_crystal_density_diffrn 1.324
_exptl_crystal_density_method 'not measured'
_exptl_crystal_description block
_exptl_crystal_F_000 4576
_exptl_crystal_size_max 0.20
_exptl_crystal_size_mid 0.20
_exptl_crystal_size_min 0.10
_platon_squeeze_details
;PROBLEM: VERY LARGE Solvent Accessible VOID(S) in Structure   ! 
RESPONSE: During the 
refinement of the structure, electron density peaks were located 
that were believed to be highly disordered 
solvent molecules (possibly benzene and hexane). Attempts 
made to model the solvent molecule were not successful. 
The SQUEEZE option in PLATON (Spek, 2009) indicated there was a 
large solvent cavity 945.4 Ang^3. In the final cycles of refinement, 
this contribution (228) to the 
electron density was removed from the observed data. The 
density, the F(000) value, the molecular weight and the formula are 
given without taking into account the results obtained with the 
SQUEEZE option PLATON (Spek, 2009). Similar treatments of disordered 
solvent molecules were carried out by St\"ahler et al. (2001), 
Cox et al. (2003), Mohamed et al. (2003) and Athimoolam et al. (2005). 
References: 
  
Spek, A. L. (2009). Acta Cryst. D65, 148--155. 
  
Athimoolam, S., Kumar, J., Ramakrishnan, V. & Rajaram, R.K. (2005). 
Acta Cryst. E61, m2014-m2017. 
  
Cox, J.P., Kumarasammy, Y., Nahar, L., Sarkar D.S. & Shoeb, M. 
(2003). Acta Cryst. E59, o975-o977. 
  
Mohamed, A.A., Krause Bauer, A.J., Bruce, E.A. & Bruce M.R.M. 
(2003). Acta Cryst. C59, m84-m86. 
  
Stahler, R., Nather, C. & Bensch, W. (2001). Acta Cryst. 
C57, 26-27. 
;
_refine_diff_density_max 0.444
_refine_diff_density_min -0.608
_refine_diff_density_rms 0.078
_refine_ls_extinction_method none
_refine_ls_goodness_of_fit_ref 1.066
_refine_ls_hydrogen_treatment mixed
_refine_ls_matrix_type full
_refine_ls_number_parameters 645
_refine_ls_number_reflns 16926
_refine_ls_number_restraints 0
_refine_ls_restrained_S_all 1.066
_refine_ls_R_factor_all 0.0619
_refine_ls_R_factor_gt 0.0400
_refine_ls_shift/su_max 0.001
_refine_ls_shift/su_mean 0.000
_refine_ls_structure_factor_coef Fsqd
_refine_ls_weighting_details 'calc w=1/[\s^2^(Fo^2^)+(0.0351P)^2^+2.6436P] where P=(Fo^2^+2Fc^2^)/3'
_refine_ls_weighting_scheme calc
_refine_ls_wR_factor_gt 0.0810
_refine_ls_wR_factor_ref 0.0868
_reflns_number_gt 12870
_reflns_number_total 16926
_reflns_threshold_expression >2sigma(I)
_cod_data_source_file c4dt03156c1.cif
_cod_data_source_block bid001_0m
_cod_depositor_comments
;
The following automatic conversions were performed:

'_symmetry_cell_setting' value 'Monoclinic' changed to 'monoclinic'
according to
/usr/data/users/saulius/crontab/automatic-downloads/rss-feeds/RSC/lib/dictionaries/cif_core.dic
dictionary named 'cif_core.dic' version 2.4.2 from 2011-04-26.

Automatic conversion script
Id: cif_fix_values 2827 2014-09-09 07:05:25Z andrius 

 Adding full bibliography for 7033114--7033118.cif.
;
_cod_original_sg_symbol_H-M C2/c
_cod_database_code 7033115

loop_
_symmetry_equiv_pos_as_xyz
'x, y, z'
'-x, y, -z+1/2'
'x+1/2, y+1/2, z'
'-x+1/2, y+1/2, -z+1/2'
'-x, -y, -z'
'x, -y, z-1/2'
'-x+1/2, -y+1/2, -z'
'x+1/2, -y+1/2, z-1/2'

loop_
_atom_site_label
_atom_site_type_symbol
_atom_site_fract_x
_atom_site_fract_y
_atom_site_fract_z
_atom_site_U_iso_or_equiv
_atom_site_adp_type
_atom_site_occupancy
_atom_site_symmetry_multiplicity
_atom_site_calc_flag
_atom_site_refinement_flags
Ru1 Ru 0.171311(5) 0.912378(12) 0.116573(4) 0.01299(4) Uani 1 1 d .
Cl1 Cl 0.163068(17) 1.11819(4) 0.144858(12) 0.01950(9) Uani 1 1 d .
P1 P 0.102338(16) 0.95654(4) 0.072784(12) 0.01487(9) Uani 1 1 d .
P2 P 0.246448(17) 0.89142(4) 0.154874(12) 0.01453(9) Uani 1 1 d .
N1 N 0.18599(6) 0.67194(13) 0.07319(4) 0.0184(3) Uani 1 1 d .
N2 N 0.18278(6) 0.54769(14) 0.07489(5) 0.0244(4) Uani 1 1 d .
N3 N 0.16797(6) 0.52950(13) 0.10631(4) 0.0219(3) Uani 1 1 d .
C1 C 0.04654(6) 0.96539(16) 0.09004(5) 0.0187(4) Uani 1 1 d .
C2 C 0.00349(7) 0.91944(17) 0.07013(6) 0.0242(4) Uani 1 1 d .
H5 H 0.0014 0.8852 0.0457 0.029 Uiso 1 1 calc R
C3 C -0.03650(7) 0.92295(19) 0.08548(6) 0.0312(5) Uani 1 1 d .
H4 H -0.0656 0.8908 0.0716 0.037 Uiso 1 1 calc R
C4 C -0.03407(8) 0.9730(2) 0.12088(6) 0.0346(5) Uani 1 1 d .
H3 H -0.0614 0.9745 0.1315 0.042 Uiso 1 1 calc R
C5 C 0.00829(8) 1.0209(2) 0.14076(6) 0.0319(5) Uani 1 1 d .
H1 H 0.0099 1.0571 0.1649 0.038 Uiso 1 1 calc R
C6 C 0.04830(7) 1.01633(18) 0.12575(5) 0.0248(4) Uani 1 1 d .
H2 H 0.0774 1.0482 0.1399 0.030 Uiso 1 1 calc R
C7 C 0.10249(7) 1.10421(15) 0.04761(5) 0.0169(4) Uani 1 1 d .
C8 C 0.14528(7) 1.15038(17) 0.04227(5) 0.0227(4) Uani 1 1 d .
H6 H 0.1738 1.1082 0.0531 0.027 Uiso 1 1 calc R
C9 C 0.14709(7) 1.25719(17) 0.02140(6) 0.0262(4) Uani 1 1 d .
H10 H 0.1767 1.2874 0.0179 0.031 Uiso 1 1 calc R
C10 C 0.10605(8) 1.31947(18) 0.00575(6) 0.0280(5) Uani 1 1 d .
H9 H 0.1072 1.3920 -0.0088 0.034 Uiso 1 1 calc R
C11 C 0.06333(8) 1.27596(18) 0.01140(6) 0.0322(5) Uani 1 1 d .
H7 H 0.0350 1.3193 0.0009 0.039 Uiso 1 1 calc R
C12 C 0.06150(7) 1.16919(17) 0.03237(6) 0.0265(4) Uani 1 1 d .
H8 H 0.0319 1.1404 0.0363 0.032 Uiso 1 1 calc R
C13 C 0.08453(6) 0.84646(16) 0.03368(5) 0.0187(4) Uani 1 1 d .
C14 C 0.07582(7) 0.72414(17) 0.04295(6) 0.0228(4) Uani 1 1 d .
H15 H 0.0790 0.7016 0.0687 0.027 Uiso 1 1 calc R
C15 C 0.06265(7) 0.63547(18) 0.01506(6) 0.0273(4) Uani 1 1 d .
H14 H 0.0569 0.5527 0.0217 0.033 Uiso 1 1 calc R
C16 C 0.05794(7) 0.66762(19) -0.02257(6) 0.0306(5) Uani 1 1 d .
H13 H 0.0488 0.6070 -0.0417 0.037 Uiso 1 1 calc R
C17 C 0.06648(7) 0.7877(2) -0.03216(6) 0.0290(5) Uani 1 1 d .
H12 H 0.0632 0.8097 -0.0579 0.035 Uiso 1 1 calc R
C18 C 0.07987(7) 0.87705(18) -0.00421(5) 0.0229(4) Uani 1 1 d .
H11 H 0.0859 0.9595 -0.0111 0.028 Uiso 1 1 calc R
C19 C 0.17333(6) 0.73501(15) 0.10228(5) 0.0149(3) Uani 1 1 d .
C20 C 0.16150(6) 0.63686(15) 0.12407(5) 0.0170(4) Uani 1 1 d .
C21 C 0.14659(7) 0.65119(16) 0.15977(5) 0.0188(4) Uani 1 1 d .
C22 C 0.11956(8) 0.75506(18) 0.16398(6) 0.0272(4) Uani 1 1 d .
H16 H 0.1108 0.8113 0.1435 0.033 Uiso 1 1 calc R
C23 C 0.10521(9) 0.7779(2) 0.19735(6) 0.0358(5) Uani 1 1 d .
H20 H 0.0860 0.8478 0.1994 0.043 Uiso 1 1 calc R
C24 C 0.11882(9) 0.6990(2) 0.22750(6) 0.0390(6) Uani 1 1 d .
H17 H 0.1092 0.7147 0.2505 0.047 Uiso 1 1 calc R
C25 C 0.14624(9) 0.5978(2) 0.22425(6) 0.0403(6) Uani 1 1 d .
H18 H 0.1559 0.5441 0.2452 0.048 Uiso 1 1 calc R
C26 C 0.16000(8) 0.57270(19) 0.19064(6) 0.0311(5) Uani 1 1 d .
H19 H 0.1787 0.5016 0.1887 0.037 Uiso 1 1 calc R
C27 C 0.16110(9) 0.40098(17) 0.11707(6) 0.0336(5) Uani 1 1 d .
H23 H 0.1530 0.3496 0.0943 0.050 Uiso 1 1 calc R
H22 H 0.1354 0.3974 0.1307 0.050 Uiso 1 1 calc R
H21 H 0.1903 0.3701 0.1333 0.050 Uiso 1 1 calc R
C28 C 0.20236(8) 0.72616(17) 0.04082(5) 0.0248(4) Uani 1 1 d .
H29 H 0.2306 0.7780 0.0503 0.030 Uiso 1 1 calc R
H30 H 0.1772 0.7801 0.0263 0.030 Uiso 1 1 calc R
C29 C 0.21445(7) 0.62701(17) 0.01513(5) 0.0219(4) Uani 1 1 d .
C30 C 0.18300(7) 0.59235(18) -0.01744(5) 0.0258(4) Uani 1 1 d .
H28 H 0.1537 0.6349 -0.0250 0.031 Uiso 1 1 calc R
C31 C 0.19407(8) 0.49493(19) -0.03934(5) 0.0296(5) Uani 1 1 d .
H27 H 0.1723 0.4713 -0.0617 0.035 Uiso 1 1 calc R
C32 C 0.23615(8) 0.43331(19) -0.02868(6) 0.0329(5) Uani 1 1 d .
H26 H 0.2433 0.3662 -0.0434 0.040 Uiso 1 1 calc R
C33 C 0.26809(9) 0.4689(2) 0.00352(6) 0.0387(6) Uani 1 1 d .
H25 H 0.2976 0.4272 0.0108 0.046 Uiso 1 1 calc R
C34 C 0.25726(8) 0.5654(2) 0.02528(6) 0.0332(5) Uani 1 1 d .
H24 H 0.2794 0.5896 0.0474 0.040 Uiso 1 1 calc R
C35 C 0.25044(6) 0.86801(16) 0.20581(5) 0.0167(4) Uani 1 1 d .
C36 C 0.21572(7) 0.92244(18) 0.22130(5) 0.0246(4) Uani 1 1 d .
H35 H 0.1925 0.9736 0.2061 0.030 Uiso 1 1 calc R
C37 C 0.21447(8) 0.9030(2) 0.25886(6) 0.0327(5) Uani 1 1 d .
H34 H 0.1908 0.9423 0.2693 0.039 Uiso 1 1 calc R
C38 C 0.24739(8) 0.82706(19) 0.28117(5) 0.0288(5) Uani 1 1 d .
H33 H 0.2455 0.8106 0.3065 0.035 Uiso 1 1 calc R
C39 C 0.28319(8) 0.77495(18) 0.26649(5) 0.0266(4) Uani 1 1 d .
H32 H 0.3065 0.7247 0.2820 0.032 Uiso 1 1 calc R
C40 C 0.28495(7) 0.79617(17) 0.22917(5) 0.0232(4) Uani 1 1 d .
H31 H 0.3100 0.7614 0.2193 0.028 Uiso 1 1 calc R
C41 C 0.28197(6) 0.76184(16) 0.14296(5) 0.0169(4) Uani 1 1 d .
C42 C 0.31397(7) 0.77930(17) 0.11970(5) 0.0226(4) Uani 1 1 d .
H40 H 0.3186 0.8599 0.1106 0.027 Uiso 1 1 calc R
C43 C 0.33915(7) 0.68030(19) 0.10964(6) 0.0277(4) Uani 1 1 d .
H39 H 0.3614 0.6938 0.0942 0.033 Uiso 1 1 calc R
C44 C 0.33205(7) 0.56165(19) 0.12194(6) 0.0288(5) Uani 1 1 d .
H38 H 0.3490 0.4937 0.1147 0.035 Uiso 1 1 calc R
C45 C 0.30023(7) 0.54310(18) 0.14466(6) 0.0260(4) Uani 1 1 d .
H37 H 0.2953 0.4620 0.1532 0.031 Uiso 1 1 calc R
C46 C 0.27528(7) 0.64158(17) 0.15515(5) 0.0216(4) Uani 1 1 d .
H36 H 0.2534 0.6274 0.1708 0.026 Uiso 1 1 calc R
C47 C 0.28737(6) 1.02098(16) 0.15358(5) 0.0176(4) Uani 1 1 d .
C48 C 0.27421(7) 1.11862(16) 0.12888(5) 0.0215(4) Uani 1 1 d .
H45 H 0.2432 1.1212 0.1135 0.026 Uiso 1 1 calc R
C49 C 0.30617(8) 1.21314(17) 0.12638(6) 0.0274(5) Uani 1 1 d .
H41 H 0.2969 1.2793 0.1091 0.033 Uiso 1 1 calc R
C50 C 0.35088(8) 1.21115(19) 0.14871(6) 0.0331(5) Uani 1 1 d .
H42 H 0.3724 1.2765 0.1472 0.040 Uiso 1 1 calc R
C51 C 0.36463(8) 1.11375(19) 0.17339(6) 0.0311(5) Uani 1 1 d .
H43 H 0.3957 1.1116 0.1887 0.037 Uiso 1 1 calc R
C52 C 0.33298(7) 1.01921(18) 0.17580(5) 0.0243(4) Uani 1 1 d .
H44 H 0.3426 0.9525 0.1928 0.029 Uiso 1 1 calc R
C53 C 0.09021(10) 0.2378(3) 0.21776(8) 0.0539(7) Uani 1 1 d .
H46 H 0.0942 0.2595 0.1933 0.065 Uiso 1 1 calc R
C54 C 0.07274(10) 0.3228(3) 0.23903(9) 0.0620(8) Uani 1 1 d .
H49 H 0.0644 0.4033 0.2293 0.074 Uiso 1 1 calc R
C55 C 0.06725(11) 0.2914(3) 0.27476(9) 0.0645(9) Uani 1 1 d .
H51 H 0.0552 0.3503 0.2897 0.077 Uiso 1 1 calc R
C56 C 0.07925(11) 0.1751(3) 0.28846(8) 0.0631(8) Uani 1 1 d .
H47 H 0.0756 0.1528 0.3130 0.076 Uiso 1 1 calc R
C57 C 0.09654(10) 0.0908(3) 0.26662(9) 0.0577(8) Uani 1 1 d .
H48 H 0.1048 0.0099 0.2760 0.069 Uiso 1 1 calc R
C58 C 0.10199(9) 0.1225(3) 0.23142(8) 0.0501(7) Uani 1 1 d .
H50 H 0.1141 0.0637 0.2164 0.060 Uiso 1 1 calc R
C62 C 0.94211(11) 0.4454(3) 0.12340(8) 0.0582(8) Uani 1 1 d .
H57 H 0.9119 0.4301 0.1288 0.070 Uiso 1 1 calc R
C63 C 0.97474(12) 0.3527(2) 0.12754(7) 0.0537(8) Uani 1 1 d .
H60 H 0.9673 0.2736 0.1362 0.064 Uiso 1 1 calc R
C64 C 1.01822(11) 0.3726(3) 0.11939(8) 0.0550(7) Uani 1 1 d .
H61 H 1.0408 0.3075 0.1219 0.066 Uiso 1 1 calc R
C65 C 1.02887(10) 0.4887(3) 0.10742(9) 0.0628(8) Uani 1 1 d .
H58 H 1.0589 0.5037 0.1017 0.075 Uiso 1 1 calc R
C66 C 0.95245(11) 0.5614(2) 0.11135(8) 0.0541(7) Uani 1 1 d .
H59 H 0.9295 0.6257 0.1083 0.065 Uiso 1 1 calc R
C67 C 0.99595(11) 0.5824(2) 0.10387(9) 0.0600(8) Uani 1 1 d .
H62 H 1.0036 0.6625 0.0961 0.072 Uiso 1 1 calc R
H100 H 0.1962(7) 0.9448(18) 0.0863(5) 0.029(6) Uiso 1 1 d .

loop_
_atom_site_aniso_label
_atom_site_aniso_U_11
_atom_site_aniso_U_22
_atom_site_aniso_U_33
_atom_site_aniso_U_23
_atom_site_aniso_U_13
_atom_site_aniso_U_12
Ru1 0.01549(7) 0.01047(6) 0.01247(7) -0.00042(5) 0.00183(5) 0.00213(5)
Cl1 0.0259(2) 0.01202(18) 0.0198(2) -0.00284(15) 0.00310(18) 0.00272(16)
P1 0.0156(2) 0.0133(2) 0.0149(2) -0.00012(17) 0.00160(18) 0.00140(17)
P2 0.0159(2) 0.0130(2) 0.0142(2) 0.00033(16) 0.00193(18) 0.00139(17)
N1 0.0258(9) 0.0108(7) 0.0197(8) -0.0012(6) 0.0076(7) 0.0012(6)
N2 0.0353(10) 0.0121(7) 0.0284(9) -0.0012(6) 0.0127(8) 0.0013(7)
N3 0.0317(10) 0.0114(7) 0.0233(8) 0.0009(6) 0.0073(7) 0.0004(6)
C1 0.0179(10) 0.0156(8) 0.0226(9) 0.0038(7) 0.0040(8) 0.0019(7)
C2 0.0210(10) 0.0231(9) 0.0274(10) 0.0034(8) 0.0028(8) 0.0019(8)
C3 0.0194(11) 0.0323(11) 0.0402(12) 0.0080(10) 0.0026(9) -0.0015(9)
C4 0.0217(12) 0.0420(13) 0.0440(13) 0.0106(10) 0.0155(10) 0.0071(10)
C5 0.0281(12) 0.0387(12) 0.0312(12) 0.0014(9) 0.0117(10) 0.0065(10)
C6 0.0194(10) 0.0279(10) 0.0276(10) -0.0012(8) 0.0061(8) 0.0020(8)
C7 0.0198(10) 0.0143(8) 0.0157(8) -0.0001(6) 0.0015(7) 0.0010(7)
C8 0.0196(10) 0.0240(10) 0.0254(10) 0.0069(8) 0.0064(8) 0.0063(8)
C9 0.0250(11) 0.0245(10) 0.0319(11) 0.0057(8) 0.0122(9) 0.0004(8)
C10 0.0340(13) 0.0184(9) 0.0324(11) 0.0066(8) 0.0091(10) 0.0031(8)
C11 0.0237(11) 0.0227(10) 0.0467(13) 0.0124(9) -0.0004(10) 0.0057(9)
C12 0.0178(10) 0.0216(9) 0.0383(12) 0.0066(8) 0.0017(9) -0.0015(8)
C13 0.0157(9) 0.0184(9) 0.0201(9) -0.0032(7) -0.0004(7) 0.0012(7)
C14 0.0207(10) 0.0201(9) 0.0259(10) -0.0026(8) 0.0011(8) 0.0007(8)
C15 0.0214(11) 0.0192(9) 0.0393(12) -0.0077(9) 0.0024(9) -0.0017(8)
C16 0.0256(12) 0.0294(11) 0.0336(12) -0.0173(9) -0.0009(9) 0.0031(9)
C17 0.0279(12) 0.0370(12) 0.0195(10) -0.0079(8) -0.0004(9) 0.0056(9)
C18 0.0216(10) 0.0243(9) 0.0211(10) -0.0014(8) 0.0005(8) 0.0043(8)
C19 0.0145(9) 0.0142(8) 0.0147(8) -0.0005(6) 0.0003(7) 0.0020(7)
C20 0.0185(10) 0.0120(8) 0.0202(9) 0.0006(7) 0.0034(7) 0.0007(7)
C21 0.0189(10) 0.0178(9) 0.0199(9) 0.0007(7) 0.0045(8) -0.0033(7)
C22 0.0380(13) 0.0228(10) 0.0219(10) 0.0027(8) 0.0089(9) 0.0051(9)
C23 0.0464(15) 0.0352(12) 0.0295(12) -0.0022(9) 0.0162(11) 0.0099(11)
C24 0.0519(16) 0.0447(14) 0.0261(12) 0.0026(10) 0.0213(11) 0.0010(12)
C25 0.0537(16) 0.0408(13) 0.0284(12) 0.0144(10) 0.0135(11) 0.0045(12)
C26 0.0395(13) 0.0258(11) 0.0303(11) 0.0098(9) 0.0121(10) 0.0066(9)
C27 0.0535(16) 0.0114(9) 0.0375(12) 0.0033(8) 0.0132(11) -0.0025(9)
C28 0.0370(12) 0.0181(9) 0.0235(10) 0.0008(7) 0.0156(9) 0.0029(8)
C29 0.0271(11) 0.0204(9) 0.0210(10) 0.0001(7) 0.0116(8) 0.0016(8)
C30 0.0247(11) 0.0293(10) 0.0246(10) 0.0026(8) 0.0082(8) 0.0011(9)
C31 0.0359(13) 0.0344(11) 0.0190(10) -0.0058(8) 0.0071(9) -0.0086(10)
C32 0.0458(14) 0.0287(11) 0.0294(11) -0.0088(9) 0.0195(11) 0.0018(10)
C33 0.0355(14) 0.0453(14) 0.0366(13) -0.0044(11) 0.0105(11) 0.0193(11)
C34 0.0312(12) 0.0404(13) 0.0263(11) -0.0088(9) 0.0023(9) 0.0078(10)
C35 0.0194(10) 0.0140(8) 0.0152(8) 0.0009(6) 0.0006(7) -0.0028(7)
C36 0.0244(11) 0.0279(10) 0.0203(9) 0.0033(8) 0.0022(8) 0.0082(8)
C37 0.0307(12) 0.0467(13) 0.0222(10) 0.0016(9) 0.0089(9) 0.0088(10)
C38 0.0353(13) 0.0349(11) 0.0155(10) 0.0043(8) 0.0037(9) -0.0039(10)
C39 0.0327(12) 0.0240(10) 0.0193(10) 0.0038(8) -0.0030(9) 0.0041(9)
C40 0.0240(11) 0.0239(10) 0.0206(10) 0.0023(8) 0.0020(8) 0.0057(8)
C41 0.0146(9) 0.0174(8) 0.0168(9) -0.0012(7) -0.0012(7) 0.0028(7)
C42 0.0239(11) 0.0221(9) 0.0219(10) -0.0006(7) 0.0048(8) 0.0007(8)
C43 0.0212(11) 0.0343(11) 0.0297(11) -0.0062(9) 0.0103(9) 0.0018(9)
C44 0.0249(11) 0.0270(11) 0.0329(11) -0.0076(8) 0.0028(9) 0.0099(8)
C45 0.0292(12) 0.0168(9) 0.0303(11) -0.0007(8) 0.0027(9) 0.0048(8)
C46 0.0203(10) 0.0201(9) 0.0246(10) -0.0003(8) 0.0047(8) 0.0013(8)
C47 0.0187(10) 0.0175(8) 0.0180(9) -0.0023(7) 0.0073(7) -0.0018(7)
C48 0.0259(11) 0.0173(9) 0.0218(10) -0.0017(7) 0.0065(8) -0.0013(7)
C49 0.0366(13) 0.0183(9) 0.0299(11) -0.0010(8) 0.0128(10) -0.0050(9)
C50 0.0354(13) 0.0262(11) 0.0418(13) -0.0090(9) 0.0173(11) -0.0121(9)
C51 0.0220(11) 0.0359(12) 0.0350(12) -0.0108(9) 0.0050(9) -0.0074(9)
C52 0.0246(11) 0.0252(10) 0.0225(10) -0.0029(8) 0.0038(8) -0.0022(8)
C53 0.0389(16) 0.082(2) 0.0407(15) 0.0059(14) 0.0070(12) 0.0043(15)
C54 0.0497(19) 0.0511(17) 0.086(2) 0.0158(16) 0.0157(17) 0.0130(14)
C55 0.063(2) 0.069(2) 0.065(2) -0.0212(17) 0.0217(17) 0.0155(17)
C56 0.0530(19) 0.093(2) 0.0475(17) 0.0125(16) 0.0206(15) 0.0130(17)
C57 0.0406(16) 0.0469(16) 0.088(2) 0.0125(15) 0.0193(16) 0.0046(13)
C58 0.0398(16) 0.0563(17) 0.0555(17) -0.0249(14) 0.0131(13) -0.0062(13)
C62 0.066(2) 0.0592(18) 0.0607(18) -0.0189(15) 0.0393(16) -0.0225(16)
C63 0.084(2) 0.0394(15) 0.0408(15) 0.0022(12) 0.0212(15) -0.0187(15)
C64 0.060(2) 0.0442(15) 0.0543(17) 0.0142(13) -0.0029(15) -0.0003(14)
C65 0.0393(17) 0.0516(17) 0.095(2) 0.0197(16) 0.0092(16) -0.0066(13)
C66 0.0583(19) 0.0440(15) 0.0648(19) -0.0062(13) 0.0239(15) 0.0019(13)
C67 0.0553(19) 0.0352(14) 0.092(2) 0.0136(14) 0.0224(17) -0.0051(13)

loop_
_atom_type_symbol
_atom_type_description
_atom_type_scat_dispersion_real
_atom_type_scat_dispersion_imag
_atom_type_scat_source
C C 0.0033 0.0016 'International Tables Vol C Tables 4.2.6.8 and 6.1.1.4'
H H 0.0000 0.0000 'International Tables Vol C Tables 4.2.6.8 and 6.1.1.4'
N N 0.0061 0.0033 'International Tables Vol C Tables 4.2.6.8 and 6.1.1.4'
P P 0.1023 0.0942 'International Tables Vol C Tables 4.2.6.8 and 6.1.1.4'
Cl Cl 0.1484 0.1585 'International Tables Vol C Tables 4.2.6.8 and 6.1.1.4'
Ru Ru -1.2594 0.8363 'International Tables Vol C Tables 4.2.6.8 and 6.1.1.4'

loop_
_geom_angle_atom_site_label_1
_geom_angle_atom_site_label_2
_geom_angle_atom_site_label_3
_geom_angle
C19 Ru1 P1 95.09(5)
C19 Ru1 P2 89.20(5)
P1 Ru1 P2 170.446(17)
C19 Ru1 Cl1 168.99(5)
P1 Ru1 Cl1 87.371(16)
P2 Ru1 Cl1 90.034(16)
C19 Ru1 H100 89.3(8)
P1 Ru1 H100 85.8(8)
P2 Ru1 H100 85.7(8)
Cl1 Ru1 H100 101.6(8)
C13 P1 C7 101.99(8)
C13 P1 C1 100.04(8)
C7 P1 C1 102.61(8)
C13 P1 Ru1 116.96(6)
C7 P1 Ru1 115.18(6)
C1 P1 Ru1 117.54(6)
C47 P2 C41 100.21(8)
C47 P2 C35 103.17(8)
C41 P2 C35 102.32(8)
C47 P2 Ru1 115.76(6)
C41 P2 Ru1 115.50(6)
C35 P2 Ru1 117.47(6)
N2 N1 C19 115.29(14)
N2 N1 C28 117.88(14)
C19 N1 C28 126.84(14)
N3 N2 N1 103.10(13)
N2 N3 C20 112.79(14)
N2 N3 C27 117.38(15)
C20 N3 C27 129.83(16)
C2 C1 C6 118.16(17)
C2 C1 P1 123.61(14)
C6 C1 P1 118.18(14)
C3 C2 C1 120.83(19)
C3 C2 H5 119.6
C1 C2 H5 119.6
C4 C3 C2 120.2(2)
C4 C3 H4 119.9
C2 C3 H4 119.9
C3 C4 C5 119.61(19)
C3 C4 H3 120.2
C5 C4 H3 120.2
C4 C5 C6 120.3(2)
C4 C5 H1 119.8
C6 C5 H1 119.8
C5 C6 C1 120.84(19)
C5 C6 H2 119.6
C1 C6 H2 119.6
C8 C7 C12 118.36(16)
C8 C7 P1 118.63(14)
C12 C7 P1 122.95(14)
C7 C8 C9 121.01(18)
C7 C8 H6 119.5
C9 C8 H6 119.5
C10 C9 C8 120.07(19)
C10 C9 H10 120.0
C8 C9 H10 120.0
C9 C10 C11 119.57(18)
C9 C10 H9 120.2
C11 C10 H9 120.2
C10 C11 C12 120.39(19)
C10 C11 H7 119.8
C12 C11 H7 119.8
C7 C12 C11 120.56(18)
C7 C12 H8 119.7
C11 C12 H8 119.7
C18 C13 C14 118.50(17)
C18 C13 P1 124.10(14)
C14 C13 P1 117.39(14)
C15 C14 C13 120.81(18)
C15 C14 H15 119.6
C13 C14 H15 119.6
C14 C15 C16 119.96(19)
C14 C15 H14 120.0
C16 C15 H14 120.0
C17 C16 C15 119.92(18)
C17 C16 H13 120.0
C15 C16 H13 120.0
C16 C17 C18 120.31(19)
C16 C17 H12 119.8
C18 C17 H12 119.8
C13 C18 C17 120.50(18)
C13 C18 H11 119.8
C17 C18 H11 119.8
N1 C19 C20 101.31(14)
N1 C19 Ru1 135.00(13)
C20 C19 Ru1 123.66(12)
N3 C20 C19 107.51(15)
N3 C20 C21 127.51(16)
C19 C20 C21 124.95(15)
C26 C21 C22 117.86(17)
C26 C21 C20 124.46(17)
C22 C21 C20 117.56(16)
C23 C22 C21 121.33(19)
C23 C22 H16 119.3
C21 C22 H16 119.3
C24 C23 C22 119.8(2)
C24 C23 H20 120.1
C22 C23 H20 120.1
C25 C24 C23 119.8(2)
C25 C24 H17 120.1
C23 C24 H17 120.1
C24 C25 C26 120.8(2)
C24 C25 H18 119.6
C26 C25 H18 119.6
C25 C26 C21 120.35(19)
C25 C26 H19 119.8
C21 C26 H19 119.8
N3 C27 H23 109.5
N3 C27 H22 109.5
H23 C27 H22 109.5
N3 C27 H21 109.5
H23 C27 H21 109.5
H22 C27 H21 109.5
N1 C28 C29 111.48(14)
N1 C28 H29 109.3
C29 C28 H29 109.3
N1 C28 H30 109.3
C29 C28 H30 109.3
H29 C28 H30 108.0
C30 C29 C34 119.00(18)
C30 C29 C28 121.60(18)
C34 C29 C28 119.34(18)
C29 C30 C31 120.16(19)
C29 C30 H28 119.9
C31 C30 H28 119.9
C32 C31 C30 120.31(19)
C32 C31 H27 119.8
C30 C31 H27 119.8
C31 C32 C33 119.78(19)
C31 C32 H26 120.1
C33 C32 H26 120.1
C32 C33 C34 120.1(2)
C32 C33 H25 120.0
C34 C33 H25 120.0
C33 C34 C29 120.7(2)
C33 C34 H24 119.7
C29 C34 H24 119.7
C36 C35 C40 118.40(16)
C36 C35 P2 117.05(14)
C40 C35 P2 124.52(14)
C35 C36 C37 120.67(18)
C35 C36 H35 119.7
C37 C36 H35 119.7
C38 C37 C36 120.37(19)
C38 C37 H34 119.8
C36 C37 H34 119.8
C37 C38 C39 119.72(18)
C37 C38 H33 120.1
C39 C38 H33 120.1
C38 C39 C40 119.85(18)
C38 C39 H32 120.1
C40 C39 H32 120.1
C39 C40 C35 120.88(18)
C39 C40 H31 119.6
C35 C40 H31 119.6
C42 C41 C46 118.18(16)
C42 C41 P2 121.09(13)
C46 C41 P2 120.61(14)
C43 C42 C41 120.69(18)
C43 C42 H40 119.7
C41 C42 H40 119.7
C42 C43 C44 120.36(19)
C42 C43 H39 119.8
C44 C43 H39 119.8
C45 C44 C43 119.46(18)
C45 C44 H38 120.3
C43 C44 H38 120.3
C44 C45 C46 120.57(18)
C44 C45 H37 119.7
C46 C45 H37 119.7
C45 C46 C41 120.72(18)
C45 C46 H36 119.6
C41 C46 H36 119.6
C48 C47 C52 118.73(17)
C48 C47 P2 120.49(14)
C52 C47 P2 120.68(14)
C47 C48 C49 120.45(19)
C47 C48 H45 119.8
C49 C48 H45 119.8
C50 C49 C48 120.32(19)
C50 C49 H41 119.8
C48 C49 H41 119.8
C49 C50 C51 119.86(19)
C49 C50 H42 120.1
C51 C50 H42 120.1
C50 C51 C52 119.9(2)
C50 C51 H43 120.0
C52 C51 H43 120.0
C51 C52 C47 120.69(19)
C51 C52 H44 119.7
C47 C52 H44 119.7
C58 C53 C54 120.4(3)
C58 C53 H46 119.8
C54 C53 H46 119.8
C53 C54 C55 119.8(3)
C53 C54 H49 120.1
C55 C54 H49 120.1
C56 C55 C54 119.6(3)
C56 C55 H51 120.2
C54 C55 H51 120.2
C55 C56 C57 119.7(3)
C55 C56 H47 120.2
C57 C56 H47 120.2
C58 C57 C56 120.4(3)
C58 C57 H48 119.8
C56 C57 H48 119.8
C53 C58 C57 120.1(3)
C53 C58 H50 119.9
C57 C58 H50 119.9
C63 C62 C66 120.6(3)
C63 C62 H57 119.7
C66 C62 H57 119.7
C62 C63 C64 120.5(2)
C62 C63 H60 119.7
C64 C63 H60 119.7
C63 C64 C65 119.2(3)
C63 C64 H61 120.4
C65 C64 H61 120.4
C67 C65 C64 120.0(3)
C67 C65 H58 120.0
C64 C65 H58 120.0
C67 C66 C62 119.1(3)
C67 C66 H59 120.4
C62 C66 H59 120.4
C66 C67 C65 120.6(3)
C66 C67 H62 119.7
C65 C67 H62 119.7

loop_
_geom_bond_atom_site_label_1
_geom_bond_atom_site_label_2
_geom_bond_distance
Ru1 C19 1.9886(16)
Ru1 P1 2.3171(5)
Ru1 P2 2.3253(5)
Ru1 Cl1 2.4812(4)
Ru1 H100 1.481(19)
P1 C13 1.8379(18)
P1 C7 1.8385(17)
P1 C1 1.8552(18)
P2 C47 1.8400(18)
P2 C41 1.8418(18)
P2 C35 1.8445(17)
N1 N2 1.347(2)
N1 C19 1.371(2)
N1 C28 1.479(2)
N2 N3 1.316(2)
N3 C20 1.359(2)
N3 C27 1.467(2)
C1 C2 1.390(3)
C1 C6 1.399(3)
C2 C3 1.388(3)
C2 H5 0.9500
C3 C4 1.382(3)
C3 H4 0.9500
C4 C5 1.382(3)
C4 H3 0.9500
C5 C6 1.382(3)
C5 H1 0.9500
C6 H2 0.9500
C7 C8 1.386(3)
C7 C12 1.386(3)
C8 C9 1.387(3)
C8 H6 0.9500
C9 C10 1.376(3)
C9 H10 0.9500
C10 C11 1.378(3)
C10 H9 0.9500
C11 C12 1.389(3)
C11 H7 0.9500
C12 H8 0.9500
C13 C18 1.392(3)
C13 C14 1.399(3)
C14 C15 1.386(3)
C14 H15 0.9500
C15 C16 1.387(3)
C15 H14 0.9500
C16 C17 1.379(3)
C16 H13 0.9500
C17 C18 1.393(3)
C17 H12 0.9500
C18 H11 0.9500
C19 C20 1.408(2)
C20 C21 1.459(2)
C21 C26 1.392(3)
C21 C22 1.395(3)
C22 C23 1.384(3)
C22 H16 0.9500
C23 C24 1.375(3)
C23 H20 0.9500
C24 C25 1.371(3)
C24 H17 0.9500
C25 C26 1.389(3)
C25 H18 0.9500
C26 H19 0.9500
C27 H23 0.9800
C27 H22 0.9800
C27 H21 0.9800
C28 C29 1.509(2)
C28 H29 0.9900
C28 H30 0.9900
C29 C30 1.379(3)
C29 C34 1.384(3)
C30 C31 1.397(3)
C30 H28 0.9500
C31 C32 1.368(3)
C31 H27 0.9500
C32 C33 1.379(3)
C32 H26 0.9500
C33 C34 1.383(3)
C33 H25 0.9500
C34 H24 0.9500
C35 C36 1.383(3)
C35 C40 1.398(3)
C36 C37 1.387(3)
C36 H35 0.9500
C37 C38 1.380(3)
C37 H34 0.9500
C38 C39 1.382(3)
C38 H33 0.9500
C39 C40 1.385(3)
C39 H32 0.9500
C40 H31 0.9500
C41 C42 1.393(3)
C41 C46 1.399(2)
C42 C43 1.386(3)
C42 H40 0.9500
C43 C44 1.387(3)
C43 H39 0.9500
C44 C45 1.376(3)
C44 H38 0.9500
C45 C46 1.384(3)
C45 H37 0.9500
C46 H36 0.9500
C47 C48 1.383(2)
C47 C52 1.390(3)
C48 C49 1.393(3)
C48 H45 0.9500
C49 C50 1.371(3)
C49 H41 0.9500
C50 C51 1.383(3)
C50 H42 0.9500
C51 C52 1.387(3)
C51 H43 0.9500
C52 H44 0.9500
C53 C58 1.356(4)
C53 C54 1.364(4)
C53 H46 0.9500
C54 C55 1.382(4)
C54 H49 0.9500
C55 C56 1.368(4)
C55 H51 0.9500
C56 C57 1.370(4)
C56 H47 0.9500
C57 C58 1.364(4)
C57 H48 0.9500
C58 H50 0.9500
C62 C63 1.362(4)
C62 C66 1.381(4)
C62 H57 0.9500
C63 C64 1.370(4)
C63 H60 0.9500
C64 C65 1.383(4)
C64 H61 0.9500
C65 C67 1.377(4)
C65 H58 0.9500
C66 C67 1.362(4)
C66 H59 0.9500
C67 H62 0.9500

loop_
_geom_torsion_atom_site_label_1
_geom_torsion_atom_site_label_2
_geom_torsion_atom_site_label_3
_geom_torsion_atom_site_label_4
_geom_torsion
C19 Ru1 P1 C13 -17.75(8)
P2 Ru1 P1 C13 98.62(12)
Cl1 Ru1 P1 C13 173.00(7)
C19 Ru1 P1 C7 -137.53(8)
P2 Ru1 P1 C7 -21.16(13)
Cl1 Ru1 P1 C7 53.22(6)
C19 Ru1 P1 C1 101.31(8)
P2 Ru1 P1 C1 -142.32(11)
Cl1 Ru1 P1 C1 -67.94(7)
C19 Ru1 P2 C47 138.72(8)
P1 Ru1 P2 C47 21.90(13)
Cl1 Ru1 P2 C47 -52.26(6)
C19 Ru1 P2 C41 22.09(8)
P1 Ru1 P2 C41 -94.72(12)
Cl1 Ru1 P2 C41 -168.89(7)
C19 Ru1 P2 C35 -98.87(8)
P1 Ru1 P2 C35 144.32(11)
Cl1 Ru1 P2 C35 70.15(6)
C19 N1 N2 N3 -0.6(2)
C28 N1 N2 N3 179.57(16)
N1 N2 N3 C20 0.4(2)
N1 N2 N3 C27 -179.35(17)
C13 P1 C1 C2 -12.82(17)
C7 P1 C1 C2 91.99(16)
Ru1 P1 C1 C2 -140.53(14)
C13 P1 C1 C6 164.34(15)
C7 P1 C1 C6 -90.84(15)
Ru1 P1 C1 C6 36.64(16)
C6 C1 C2 C3 -0.7(3)
P1 C1 C2 C3 176.52(14)
C1 C2 C3 C4 0.3(3)
C2 C3 C4 C5 0.7(3)
C3 C4 C5 C6 -1.4(3)
C4 C5 C6 C1 1.1(3)
C2 C1 C6 C5 -0.1(3)
P1 C1 C6 C5 -177.38(15)
C13 P1 C7 C8 -99.09(15)
C1 P1 C7 C8 157.61(15)
Ru1 P1 C7 C8 28.64(16)
C13 P1 C7 C12 78.25(17)
C1 P1 C7 C12 -25.05(18)
Ru1 P1 C7 C12 -154.02(14)
C12 C7 C8 C9 -1.6(3)
P1 C7 C8 C9 175.82(15)
C7 C8 C9 C10 0.3(3)
C8 C9 C10 C11 0.9(3)
C9 C10 C11 C12 -0.7(3)
C8 C7 C12 C11 1.8(3)
P1 C7 C12 C11 -175.57(16)
C10 C11 C12 C7 -0.6(3)
C7 P1 C13 C18 7.58(18)
C1 P1 C13 C18 112.90(17)
Ru1 P1 C13 C18 -119.01(15)
C7 P1 C13 C14 -173.33(15)
C1 P1 C13 C14 -68.00(16)
Ru1 P1 C13 C14 60.08(16)
C18 C13 C14 C15 -0.3(3)
P1 C13 C14 C15 -179.43(15)
C13 C14 C15 C16 0.0(3)
C14 C15 C16 C17 0.2(3)
C15 C16 C17 C18 0.0(3)
C14 C13 C18 C17 0.5(3)
P1 C13 C18 C17 179.58(15)
C16 C17 C18 C13 -0.4(3)
N2 N1 C19 C20 0.5(2)
C28 N1 C19 C20 -179.69(18)
N2 N1 C19 Ru1 178.62(14)
C28 N1 C19 Ru1 -1.5(3)
P1 Ru1 C19 N1 77.26(18)
P2 Ru1 C19 N1 -94.18(18)
Cl1 Ru1 C19 N1 179.76(16)
P1 Ru1 C19 C20 -104.92(15)
P2 Ru1 C19 C20 83.63(15)
Cl1 Ru1 C19 C20 -2.4(4)
N2 N3 C20 C19 -0.2(2)
C27 N3 C20 C19 179.58(19)
N2 N3 C20 C21 -178.33(18)
C27 N3 C20 C21 1.4(3)
N1 C19 C20 N3 -0.17(19)
Ru1 C19 C20 N3 -178.60(13)
N1 C19 C20 C21 178.04(17)
Ru1 C19 C20 C21 -0.4(3)
N3 C20 C21 C26 36.6(3)
C19 C20 C21 C26 -141.3(2)
N3 C20 C21 C22 -147.7(2)
C19 C20 C21 C22 34.5(3)
C26 C21 C22 C23 -1.9(3)
C20 C21 C22 C23 -177.9(2)
C21 C22 C23 C24 1.9(4)
C22 C23 C24 C25 -0.5(4)
C23 C24 C25 C26 -0.9(4)
C24 C25 C26 C21 0.8(4)
C22 C21 C26 C25 0.6(3)
C20 C21 C26 C25 176.3(2)
N2 N1 C28 C29 -1.9(2)
C19 N1 C28 C29 178.28(17)
N1 C28 C29 C30 98.5(2)
N1 C28 C29 C34 -78.6(2)
C34 C29 C30 C31 1.2(3)
C28 C29 C30 C31 -175.93(17)
C29 C30 C31 C32 -0.1(3)
C30 C31 C32 C33 -1.1(3)
C31 C32 C33 C34 1.1(3)
C32 C33 C34 C29 0.1(3)
C30 C29 C34 C33 -1.2(3)
C28 C29 C34 C33 176.0(2)
C47 P2 C35 C36 97.36(15)
C41 P2 C35 C36 -158.90(15)
Ru1 P2 C35 C36 -31.30(16)
C47 P2 C35 C40 -84.92(17)
C41 P2 C35 C40 18.82(18)
Ru1 P2 C35 C40 146.42(14)
C40 C35 C36 C37 -1.9(3)
P2 C35 C36 C37 176.00(16)
C35 C36 C37 C38 -1.3(3)
C36 C37 C38 C39 3.2(3)
C37 C38 C39 C40 -2.0(3)
C38 C39 C40 C35 -1.2(3)
C36 C35 C40 C39 3.1(3)
P2 C35 C40 C39 -174.62(15)
C47 P2 C41 C42 -30.67(17)
C35 P2 C41 C42 -136.71(15)
Ru1 P2 C41 C42 94.44(15)
C47 P2 C41 C46 153.39(15)
C35 P2 C41 C46 47.35(17)
Ru1 P2 C41 C46 -81.50(15)
C46 C41 C42 C43 -1.3(3)
P2 C41 C42 C43 -177.37(15)
C41 C42 C43 C44 1.4(3)
C42 C43 C44 C45 -0.9(3)
C43 C44 C45 C46 0.2(3)
C44 C45 C46 C41 -0.1(3)
C42 C41 C46 C45 0.7(3)
P2 C41 C46 C45 176.75(15)
C41 P2 C47 C48 120.20(15)
C35 P2 C47 C48 -134.44(15)
Ru1 P2 C47 C48 -4.73(16)
C41 P2 C47 C52 -56.07(16)
C35 P2 C47 C52 49.29(16)
Ru1 P2 C47 C52 179.00(12)
C52 C47 C48 C49 0.0(3)
P2 C47 C48 C49 -176.30(14)
C47 C48 C49 C50 -0.8(3)
C48 C49 C50 C51 1.1(3)
C49 C50 C51 C52 -0.8(3)
C50 C51 C52 C47 0.1(3)
C48 C47 C52 C51 0.3(3)
P2 C47 C52 C51 176.65(15)
C58 C53 C54 C55 0.3(5)
C53 C54 C55 C56 -0.2(5)
C54 C55 C56 C57 -0.1(5)
C55 C56 C57 C58 0.2(5)
C54 C53 C58 C57 -0.2(4)
C56 C57 C58 C53 -0.1(4)
C66 C62 C63 C64 -0.8(4)
C62 C63 C64 C65 1.0(4)
C63 C64 C65 C67 0.0(5)
C63 C62 C66 C67 -0.4(4)
C62 C66 C67 C65 1.5(5)
C64 C65 C67 C66 -1.3(5)

loop_
_platon_squeeze_void_nr
_platon_squeeze_void_average_x
_platon_squeeze_void_average_y
_platon_squeeze_void_average_z
_platon_squeeze_void_volume
_platon_squeeze_void_count_electrons
_platon_squeeze_void_content
1 0.000 0.745 0.250 156 44 ' '
2 0.000 0.255 0.750 156 44 ' '
3 0.146 0.778 0.438 14 1 ' '
4 0.146 0.222 0.938 14 1 ' '
5 0.354 0.278 0.062 14 1 ' '
6 0.354 0.722 0.562 14 1 ' '
7 0.500 0.245 0.250 156 44 ' '
8 0.500 0.755 0.750 156 44 ' '
9 0.646 0.278 0.438 14 1 ' '
10 0.646 0.722 0.938 14 1 ' '
11 0.854 0.778 0.062 14 1 ' '
12 0.854 0.222 0.562 14 1 ' '
